data_1004055
loop_
_publ_author_name
'Trehoux, J'
'Nowogrocki, G'
'Thomas, D'

_publ_section_title
;
Determination de la structure du chlorure de ruthenium(II) hexaammine.
Longueur de la liaison ruthenium(II) - azote.
;
_journal_coden_ASTM CHDCAQ
_journal_name_full
;
Comptes Rendus Hebdomadaires des Seances de l'Academie des Sciences,
Serie C, Sciences Chimiques (1966-)
;
_journal_page_first 1384
_journal_page_last 1387
_journal_volume 274
_journal_year 1972
_chemical_formula_structural '(Ru (N H3)6) Cl2'
_chemical_formula_sum 'Cl2 H18 N6 Ru'
_chemical_name_systematic 'Hexaammineruthenium(II) chloride'
_space_group_IT_number 225
_symmetry_cell_setting cubic
_symmetry_Int_Tables_number 225
_symmetry_space_group_name_Hall '-F 4 2 3'
_symmetry_space_group_name_H-M 'F m -3 m'
_cell_angle_alpha 90
_cell_angle_beta 90
_cell_angle_gamma 90
_cell_formula_units_Z 4
_cell_length_a 10.048(3)
_cell_length_b 10.048(3)
_cell_length_c 10.048(3)
_cell_volume 1014.5
_refine_ls_R_factor_all 0.038
_cod_original_formula_sum 'H18 Cl2 N6 Ru'
_cod_database_code 1004055
_cod_depositor_comments
;
 Removing dummy H atoms since the hydrogen atoms they represent are already
 marked using the _atom_site_attached_hydrogens data item.

 Antanas Vaitkus,
 2017-09-11
;

loop_
_symmetry_equiv_pos_as_xyz
x,y,z
y,z,x
z,x,y
x,z,y
y,x,z
z,y,x
x,-y,-z
y,-z,-x
z,-x,-y
x,-z,-y
y,-x,-z
z,-y,-x
-x,y,-z
-y,z,-x
-z,x,-y
-x,z,-y
-y,x,-z
-z,y,-x
-x,-y,z
-y,-z,x
-z,-x,y
-x,-z,y
-y,-x,z
-z,-y,x
-x,-y,-z
-y,-z,-x
-z,-x,-y
-x,-z,-y
-y,-x,-z
-z,-y,-x
-x,y,z
-y,z,x
-z,x,y
-x,z,y
-y,x,z
-z,y,x
x,-y,z
y,-z,x
z,-x,y
x,-z,y
y,-x,z
z,-y,x
x,y,-z
y,z,-x
z,x,-y
x,z,-y
y,x,-z
z,y,-x
x,1/2+y,1/2+z
1/2+x,y,1/2+z
1/2+x,1/2+y,z
y,1/2+z,1/2+x
1/2+y,z,1/2+x
1/2+y,1/2+z,x
z,1/2+x,1/2+y
1/2+z,x,1/2+y
1/2+z,1/2+x,y
x,1/2+z,1/2+y
1/2+x,z,1/2+y
1/2+x,1/2+z,y
y,1/2+x,1/2+z
1/2+y,x,1/2+z
1/2+y,1/2+x,z
z,1/2+y,1/2+x
1/2+z,y,1/2+x
1/2+z,1/2+y,x
x,1/2-y,1/2-z
1/2+x,-y,1/2-z
1/2+x,1/2-y,-z
y,1/2-z,1/2-x
1/2+y,-z,1/2-x
1/2+y,1/2-z,-x
z,1/2-x,1/2-y
1/2+z,-x,1/2-y
1/2+z,1/2-x,-y
x,1/2-z,1/2-y
1/2+x,-z,1/2-y
1/2+x,1/2-z,-y
y,1/2-x,1/2-z
1/2+y,-x,1/2-z
1/2+y,1/2-x,-z
z,1/2-y,1/2-x
1/2+z,-y,1/2-x
1/2+z,1/2-y,-x
-x,1/2+y,1/2-z
1/2-x,y,1/2-z
1/2-x,1/2+y,-z
-y,1/2+z,1/2-x
1/2-y,z,1/2-x
1/2-y,1/2+z,-x
-z,1/2+x,1/2-y
1/2-z,x,1/2-y
1/2-z,1/2+x,-y
-x,1/2+z,1/2-y
1/2-x,z,1/2-y
1/2-x,1/2+z,-y
-y,1/2+x,1/2-z
1/2-y,x,1/2-z
1/2-y,1/2+x,-z
-z,1/2+y,1/2-x
1/2-z,y,1/2-x
1/2-z,1/2+y,-x
-x,1/2-y,1/2+z
1/2-x,-y,1/2+z
1/2-x,1/2-y,z
-y,1/2-z,1/2+x
1/2-y,-z,1/2+x
1/2-y,1/2-z,x
-z,1/2-x,1/2+y
1/2-z,-x,1/2+y
1/2-z,1/2-x,y
-x,1/2-z,1/2+y
1/2-x,-z,1/2+y
1/2-x,1/2-z,y
-y,1/2-x,1/2+z
1/2-y,-x,1/2+z
1/2-y,1/2-x,z
-z,1/2-y,1/2+x
1/2-z,-y,1/2+x
1/2-z,1/2-y,x
-x,1/2-y,1/2-z
1/2-x,-y,1/2-z
1/2-x,1/2-y,-z
-y,1/2-z,1/2-x
1/2-y,-z,1/2-x
1/2-y,1/2-z,-x
-z,1/2-x,1/2-y
1/2-z,-x,1/2-y
1/2-z,1/2-x,-y
-x,1/2-z,1/2-y
1/2-x,-z,1/2-y
1/2-x,1/2-z,-y
-y,1/2-x,1/2-z
1/2-y,-x,1/2-z
1/2-y,1/2-x,-z
-z,1/2-y,1/2-x
1/2-z,-y,1/2-x
1/2-z,1/2-y,-x
-x,1/2+y,1/2+z
1/2-x,y,1/2+z
1/2-x,1/2+y,z
-y,1/2+z,1/2+x
1/2-y,z,1/2+x
1/2-y,1/2+z,x
-z,1/2+x,1/2+y
1/2-z,x,1/2+y
1/2-z,1/2+x,y
-x,1/2+z,1/2+y
1/2-x,z,1/2+y
1/2-x,1/2+z,y
-y,1/2+x,1/2+z
1/2-y,x,1/2+z
1/2-y,1/2+x,z
-z,1/2+y,1/2+x
1/2-z,y,1/2+x
1/2-z,1/2+y,x
x,1/2-y,1/2+z
1/2+x,-y,1/2+z
1/2+x,1/2-y,z
y,1/2-z,1/2+x
1/2+y,-z,1/2+x
1/2+y,1/2-z,x
z,1/2-x,1/2+y
1/2+z,-x,1/2+y
1/2+z,1/2-x,y
x,1/2-z,1/2+y
1/2+x,-z,1/2+y
1/2+x,1/2-z,y
y,1/2-x,1/2+z
1/2+y,-x,1/2+z
1/2+y,1/2-x,z
z,1/2-y,1/2+x
1/2+z,-y,1/2+x
1/2+z,1/2-y,x
x,1/2+y,1/2-z
1/2+x,y,1/2-z
1/2+x,1/2+y,-z
y,1/2+z,1/2-x
1/2+y,z,1/2-x
1/2+y,1/2+z,-x
z,1/2+x,1/2-y
1/2+z,x,1/2-y
1/2+z,1/2+x,-y
x,1/2+z,1/2-y
1/2+x,z,1/2-y
1/2+x,1/2+z,-y
y,1/2+x,1/2-z
1/2+y,x,1/2-z
1/2+y,1/2+x,-z
z,1/2+y,1/2-x
1/2+z,y,1/2-x
1/2+z,1/2+y,-x

loop_
_atom_site_aniso_label
_atom_site_aniso_B_11
_atom_site_aniso_B_12
_atom_site_aniso_B_13
_atom_site_aniso_B_22
_atom_site_aniso_B_23
_atom_site_aniso_B_33
Ru1 1.95(5) 0. 0. 1.95(5) 0. 1.95(5)
Cl1 2.9(1) 0. 0. 2.9(1) 0. 2.9(1)
N1 2.4(3) 0. 0. 4.1(2) 0. 4.1(2)

loop_
_atom_site_label
_atom_site_type_symbol
_atom_site_symmetry_multiplicity
_atom_site_Wyckoff_symbol
_atom_site_fract_x
_atom_site_fract_y
_atom_site_fract_z
_atom_site_occupancy
_atom_site_attached_hydrogens
_atom_site_calc_flag
Ru1 Ru2+ 4 a 0. 0. 0. 1. 0 d
Cl1 Cl1- 8 c 0.25 0.25 0.25 1. 0 d
N1 N3- 24 z 0.2127(6) 0. 0. 1. 3 d

loop_
_atom_type_symbol
_atom_type_oxidation_number
Ru2+ 2.000
Cl1- -1.000
N3- -3.000
